data_1557180
loop_
_publ_author_name
'Laitinen, Riitta H.'
'Csoban, Katalin'
'Pursiainen, Jouni'
'Huuskonen, Juhani'
'Rissanen, Kari'

_publ_section_title
;
 Synthesis and Characterization of Some New Bipyridyl-Based Multidentate
 Ligands and Their CuI Complexes
;
_journal_name_full 'Acta Chemica Scandinavica'
_journal_page_first 462
_journal_page_last 469
_journal_paper_doi 10.3891/acta.chem.scand.51-0462
_journal_volume 51
_journal_year 1997
_chemical_formula_sum 'C20 H26 N4 S2'
_chemical_formula_weight 386.58
_space_group_IT_number 61
_space_group_name_Hall '-P 2ac 2ab'
_space_group_name_H-M_alt 'P b c a'
_symmetry_cell_setting orthorhombic
_symmetry_Int_Tables_number 61
_symmetry_space_group_name_Hall '-P 2ac 2ab'
_symmetry_space_group_name_H-M 'P b c a'
_cell_angle_alpha 90.
_cell_angle_beta 90.
_cell_angle_gamma 90.
_cell_formula_units_Z 8
_cell_length_a 8.459(1)
_cell_length_b 10.552(2)
_cell_length_c 22.823(3)
_cell_volume 2037.2(5)
_diffrn_ambient_temperature 296
_diffrn_radiation_probe x-ray
_diffrn_radiation_type CuK\a
_diffrn_radiation_wavelength 1.5418
_exptl_absorpt_coefficient_mu 2.56
_exptl_crystal_density_diffrn 1.185
_exptl_crystal_F_000 774
_refine_ls_number_parameters 118
_refine_ls_number_reflns 858
_refine_ls_R_factor_gt 0.034
_refine_ls_wR_factor_gt 0.038
_cod_data_source_file Acta-Chem-Scand-1997-51-462-1.cif
_cod_data_source_block 1
_cod_original_cell_volume 2037.2(6)
_cod_database_code 1557180

loop_
_space_group_symop_id
_space_group_symop_operation_xyz
1 x,y,z
2 1/2-x,-y,1/2+z
3 1/2+x,1/2-y,-z
4 -x,1/2+y,1/2-z
5 -x,-y,-z
6 1/2+x,y,1/2-z
7 1/2-x,1/2+y,z
8 x,1/2-y,1/2+z

loop_
_atom_site_label
_atom_site_type_symbol
_atom_site_thermal_displace_type
_atom_site_fract_x
_atom_site_fract_y
_atom_site_fract_z
_atom_site_occupancy
_atom_site_U_iso_or_equiv
_atom_site_calc_flag
_atom_site_refinement_flags
_atom_site_disorder_assembly
_atom_site_disorder_group
S11 S Uiso 0.18770(10) 0.15191(9) 0.21957(4) 1.000 0.0515 . . . .
N2 N Uiso -0.3280(3) 0.4650(2) 0.04320(10) 1.000 0.0361 . . . .
N8 N Uiso -0.0585(3) 0.3230(2) 0.15170(10) 1.000 0.0353 . . . .
C1 C Uiso -0.4750(4) 0.4513(3) 0.02180(10) 1.000 0.0316 . . . .
C3 C Uiso -0.2783(4) 0.3834(3) 0.08400(10) 1.000 0.0365 . . . .
C4 C Uiso -0.3708(4) 0.2837(3) 0.10350(10) 1.000 0.0381 . . . .
C5 C Uiso -0.5199(4) 0.2680(3) 0.08010(10) 1.000 0.0452 . . . .
C6 C Uiso -0.5726(4) 0.3533(3) 0.03850(10) 1.000 0.0428 . . . .
C7 C Uiso -0.1162(4) 0.4134(3) 0.1078(2) 1.000 0.0486 . . . .
C9 C Uiso 0.0024(4) 0.2086(3) 0.12360(10) 1.000 0.0398 . . . .
C10 C Uiso 0.0347(4) 0.1066(3) 0.16820(10) 1.000 0.0454 . . . .
C12 C Uiso 0.1044(4) 0.3026(3) 0.24030(10) 1.000 0.0475 . . . .
C13 C Uiso 0.0622(4) 0.3831(3) 0.18820(10) 1.000 0.0430 . . . .

loop_
_atom_type_symbol
_atom_type_description
_atom_type_scat_dispersion_real
_atom_type_scat_dispersion_imag
_atom_type_scat_source
C C 0.0181 0.0091 ' International Tables Vol C Tables 4.2.6.8 and 6.1.1.4'
N N 0.0311 0.0180 ' International Tables Vol C Tables 4.2.6.8 and 6.1.1.4'
S S 0.3331 0.5567 ' International Tables Vol C Tables 4.2.6.8 and 6.1.1.4'

loop_
_geom_angle_atom_site_label_1
_geom_angle_atom_site_label_2
_geom_angle_atom_site_label_3
_geom_angle
_geom_angle_site_symmetry_1
_geom_angle_site_symmetry_2
_geom_angle_site_symmetry_3
_geom_angle_publ_flag
C10 S11 C12 97.09(15) . . . yes
C1 N2 C3 118.4(3) . . . yes
C7 N8 C9 110.8(2) . . . yes
C7 N8 C13 109.8(2) . . . yes
C9 N8 C13 111.2(2) . . . yes
N2 C1 C6 122.3(3) . . . yes
N2 C1 C1 115.5(3) . . 5_465 yes
C1 C1 C6 122.1(3) 5_465 . . no
N2 C3 C4 122.4(3) . . . yes
N2 C3 C7 113.7(3) . . . yes
C4 C3 C7 123.9(3) . . . no
C3 C4 C5 118.9(3) . . . no
C4 C5 C6 118.9(3) . . . no
C1 C6 C5 119.1(3) . . . no
N8 C7 C3 114.3(3) . . . yes
N8 C9 C10 111.0(2) . . . yes
S11 C10 C9 112.2(2) . . . yes
S11 C12 C13 112.55(18) . . . yes
N8 C13 C12 111.8(3) . . . yes

loop_
_geom_bond_atom_site_label_1
_geom_bond_atom_site_label_2
_geom_bond_distance
_geom_bond_site_symmetry_1
_geom_bond_site_symmetry_2
_geom_bond_publ_flag
S11 C10 1.811(3) . . yes
S11 C12 1.802(3) . . yes
N2 C1 1.344(4) . . yes
N2 C3 1.336(4) . . yes
N8 C7 1.467(5) . . yes
N8 C9 1.461(4) . . yes
N8 C13 1.462(4) . . yes
C1 C6 1.377(5) . . no
C1 C1 1.492(4) . 5_465 no
C3 C4 1.385(4) . . no
C3 C7 1.509(5) . . no
C4 C5 1.380(5) . . no
C5 C6 1.382(4) . . no
C9 C10 1.506(4) . . no
C12 C13 1.504(4) . . no

loop_
_geom_torsion_atom_site_label_1
_geom_torsion_atom_site_label_2
_geom_torsion_atom_site_label_3
_geom_torsion_atom_site_label_4
_geom_torsion
_geom_torsion_site_symmetry_1
_geom_torsion_site_symmetry_2
_geom_torsion_site_symmetry_3
_geom_torsion_site_symmetry_4
_geom_torsion_publ_flag
C12 S11 C10 C9 51.6(2) . . . . no
C10 S11 C12 C13 -50.8(3) . . . . no
C3 N2 C1 C6 -3.0(4) . . . . no
C3 N2 C1 C1 177.6(2) . . . 5_465 no
C1 N2 C3 C4 2.0(4) . . . . no
C1 N2 C3 C7 -175.9(3) . . . . no
C9 N8 C7 C3 79.4(3) . . . . no
C13 N8 C7 C3 -157.3(3) . . . . no
C7 N8 C9 C10 -169.9(3) . . . . no
C13 N8 C9 C10 67.6(3) . . . . no
C7 N8 C13 C12 170.0(3) . . . . no
C9 N8 C13 C12 -67.0(3) . . . . no
N2 C1 C6 C5 2.1(4) . . . . no
C1 C1 C6 C5 -178.6(3) 5_465 . . . no
N2 C1 C1 N2 -180.0(2) . . 5_465 5_465 no
N2 C1 C1 C6 -0.6(4) . . 5_465 5_465 no
C6 C1 C1 N2 0.6(4) . . 5_465 5_465 no
C6 C1 C1 C6 180.0(3) . . 5_465 5_465 no
N2 C3 C4 C5 -0.1(4) . . . . no
C7 C3 C4 C5 177.6(3) . . . . no
N2 C3 C7 N8 -178.7(3) . . . . no
C4 C3 C7 N8 3.4(5) . . . . no
C3 C4 C5 C6 -0.8(4) . . . . no
C4 C5 C6 C1 -0.1(4) . . . . no
N8 C9 C10 S11 -63.5(3) . . . . no
S11 C12 C13 N8 62.1(3) . . . . no
